data_9009523
loop_
_publ_author_name
'Armbruster, T.'
'Gnos, E.'
'Dixon, R.'
'Gutzmer, J.'
'Hejny, C.'
'Dobelin, N.'
'Medenbach, O.'

_publ_section_title
;
 Manganvesuvianite and tweddillite, two new Mn3+-silicate minerals
 from the Kalahari manganese fields, South Africa
;
_journal_name_full 'Mineralogical Magazine'
_journal_page_first 137
_journal_page_last 150
_journal_paper_doi 10.1180/0026461026610018
_journal_volume 66
_journal_year 2002
_chemical_compound_source 'Kalahari manganese fields, South Africa'
_chemical_formula_sum 'Al5.15 Ca9.5 H4 Mn1.35 O39 Si9'
_chemical_name_mineral Manganvesuvianite
_space_group_IT_number 85
_symmetry_space_group_name_Hall '-P 4a'
_symmetry_space_group_name_H-M 'P 4/n :2'
_cell_angle_alpha 90
_cell_angle_beta 90
_cell_angle_gamma 90
_cell_length_a 15.575
_cell_length_b 15.575
_cell_length_c 11.824
_cell_formula_units_Z 4
_cell_volume 2868.273
_database_code_amcsd 0014562
_exptl_crystal_density_diffrn 3.415
_cod_original_sg_symbol_H-M 'P 4/n'
_cod_original_formula_sum 'Ca9.5 Mn1.35 Al5.15 Si9 O39 H4'
_cod_database_code 9009523

loop_
_space_group_symop_operation_xyz
x,y,z
1/2+y,-x,-z
1/2-y,x,z
1/2+x,1/2+y,-z
1/2-x,1/2-y,z
-y,1/2+x,-z
y,1/2-x,z
-x,-y,-z

loop_
_atom_site_label
_atom_site_fract_x
_atom_site_fract_y
_atom_site_fract_z
_atom_site_occupancy
_atom_site_U_iso_or_equiv
CaX1 -0.25000 0.25000 0.25040 1.00000 0.01026
CaX2A 0.18951 -0.04395 0.62112 1.00000 0.01064
CaX2B -0.04570 0.18816 -0.12041 1.00000 0.01026
CaX3A 0.09891 0.17897 0.11669 1.00000 0.01710
CaX3B -0.39895 -0.18214 -0.39052 1.00000 0.01608
MnY2A 0.00000 0.00000 0.00000 0.10000 0.00874
AlY2A 0.00000 0.00000 0.00000 0.90000 0.00874
MnY2B -0.50000 0.00000 0.50000 0.05000 0.00874
AlY2B -0.50000 0.00000 0.50000 0.95000 0.00874
MnY3A -0.11226 0.11962 0.12497 0.19000 0.00925
AlY3A -0.11226 0.11962 0.12497 0.81000 0.00925
MnY3B -0.38839 0.12156 0.37384 0.16000 0.00937
AlY3B -0.38839 0.12156 0.37384 0.84000 0.00937
CaX4B 0.25000 0.25000 -0.14690 0.32400 0.01393
MnY1B 0.25000 0.25000 0.54280 0.32400 0.01165
CaX4A 0.25000 0.25000 0.64750 0.67600 0.01203
MnY1A 0.25000 0.25000 -0.04540 0.67600 0.01026
SiZ1A -0.25000 0.25000 0.00000 1.00000 0.00930
SiZ1B -0.25000 0.25000 0.50000 1.00000 0.00930
SiZ2A -0.04035 0.31890 0.12920 1.00000 0.00930
SiZ2B -0.04115 0.18017 0.37190 1.00000 0.00930
SiZ3A 0.08686 0.34911 -0.13520 1.00000 0.00930
SiZ3B 0.08199 0.15100 0.63570 1.00000 0.00930
O1A -0.22120 0.17250 0.08580 1.00000 0.01089
O1B -0.28080 0.17240 0.41480 1.00000 0.01064
O2A -0.11740 0.33850 0.22120 1.00000 0.01241
O2B -0.11770 0.15880 0.28030 1.00000 0.01140
O3A -0.04700 0.22190 0.07510 1.00000 0.01191
O3B -0.04780 0.27670 0.42530 1.00000 0.01013
O4A -0.06140 0.39340 0.03210 1.00000 0.01279
O4B -0.06200 0.10590 0.47110 1.00000 0.01115
O5A -0.01040 0.32720 -0.17710 1.00000 0.01469
O5B -0.01500 0.17010 0.67970 1.00000 0.01368
O6A 0.12560 0.27280 -0.05720 1.00000 0.01735
O6B 0.11810 0.22850 0.55980 1.00000 0.01697
O7A 0.05610 0.32620 0.18050 1.00000 0.01570
O7B 0.05540 0.17220 0.32320 1.00000 0.01343
O8A 0.09280 0.43860 -0.06600 1.00000 0.01064
O8B 0.09090 0.06100 0.56780 1.00000 0.01203
O9 0.14790 0.35620 -0.24960 1.00000 0.01381
O10A 0.25000 0.25000 0.13440 1.00000 0.01697
O10B -0.25000 -0.25000 -0.36480 1.00000 0.01608
O-H11A -0.00480 0.06000 0.13670 1.00000 0.01203
O-H11B -0.49600 0.06260 0.36450 1.00000 0.01292

loop_
_cod_related_entry_id
_cod_related_entry_database
_cod_related_entry_code
1 AMCSD 0014562
